data_4315796
loop_
_publ_author_name
'S\'ebastien Ladouceur'
'Daniel Fortin'
'Eli Zysman-Colman'

_publ_section_title
;
 Role of Substitution on the Photophysical Properties of
 5,5'-Diaryl-2,2'-bipyridine (bpy*) in [Ir(ppy)2(bpy*)]PF6 Complexes: A
 Combined Experimental and Theoretical Study
;
_journal_name_full 'Inorganic Chemistry'
_journal_page_first 5625
_journal_page_last 5641
_journal_paper_doi 10.1021/ic100521t
_journal_volume 49
_journal_year 2010
_chemical_formula_sum 'C58.5 H54.5 Cl3 F6 Ir N4 P'
_chemical_formula_weight 1257.15
_chemical_name_systematic
;
 ?
;
_space_group_IT_number 2
_symmetry_cell_setting triclinic
_symmetry_space_group_name_Hall '-P 1'
_symmetry_space_group_name_H-M 'P -1'
_atom_sites_solution_hydrogens geom
_atom_sites_solution_primary direct
_atom_sites_solution_secondary difmap
_audit_conform_dict_location ftp://ftp.iucr.org/pub/cif_core.dic
_audit_conform_dict_name cif_core.dic
_audit_conform_dict_version 2.3
_audit_creation_date 2009-05-14T11:31:10-00:00
_audit_creation_method 'WinGX routine CIF_UPDATE'
_cell_angle_alpha 101.47(4)
_cell_angle_beta 108.32(4)
_cell_angle_gamma 95.42(4)
_cell_formula_units_Z 2
_cell_length_a 12.355(5)
_cell_length_b 15.554(6)
_cell_length_c 15.806(9)
_cell_measurement_reflns_used 20
_cell_measurement_temperature 198(2)
_cell_measurement_theta_max 12.5
_cell_measurement_theta_min 10
_cell_volume 2785(2)
_computing_cell_refinement Difrac
_computing_data_collection Difrac
_computing_data_reduction NRCVAX
_computing_structure_refinement 'SHELXL-97 (Sheldrick, 1997)'
_computing_structure_solution 'SHELXS-97 (Sheldrick, 1997)'
_diffrn_ambient_temperature 198(2)
_diffrn_measured_fraction_theta_full 0.987
_diffrn_measured_fraction_theta_max 0.981
_diffrn_measurement_device_type CAD4
_diffrn_measurement_method Omega
_diffrn_radiation_monochromator graphite
_diffrn_radiation_type MoK\a
_diffrn_radiation_wavelength 0.71073
_diffrn_reflns_av_R_equivalents 0
_diffrn_reflns_av_unetI/netI 0.1069
_diffrn_reflns_limit_h_max 14
_diffrn_reflns_limit_h_min -14
_diffrn_reflns_limit_k_max 18
_diffrn_reflns_limit_k_min 0
_diffrn_reflns_limit_l_max 18
_diffrn_reflns_limit_l_min -19
_diffrn_reflns_number 10271
_diffrn_reflns_theta_full 25.5
_diffrn_reflns_theta_max 25.62
_diffrn_reflns_theta_min 1.36
_diffrn_standards_decay_% 0
_diffrn_standards_interval_count 100
_diffrn_standards_number 1
_exptl_absorpt_coefficient_mu 2.631
_exptl_absorpt_correction_T_max 0.5058
_exptl_absorpt_correction_T_min 0.3013
_exptl_absorpt_correction_type psi-scan
_exptl_absorpt_process_details Empirical
_exptl_crystal_colour Prange
_exptl_crystal_density_diffrn 1.499
_exptl_crystal_density_method 'not measured'
_exptl_crystal_description Prism
_exptl_crystal_F_000 1261
_exptl_crystal_size_max 0.6
_exptl_crystal_size_mid 0.45
_exptl_crystal_size_min 0.3
_refine_diff_density_max 2.26
_refine_diff_density_min -1.571
_refine_diff_density_rms 0.197
_refine_ls_extinction_method none
_refine_ls_goodness_of_fit_ref 0.999
_refine_ls_hydrogen_treatment none
_refine_ls_matrix_type full
_refine_ls_number_parameters 629
_refine_ls_number_reflns 10271
_refine_ls_number_restraints 8
_refine_ls_restrained_S_all 0.999
_refine_ls_R_factor_all 0.132
_refine_ls_R_factor_gt 0.0744
_refine_ls_shift/su_max 0.005
_refine_ls_shift/su_mean 0
_refine_ls_structure_factor_coef Fsqd
_refine_ls_weighting_details 'calc w=1/[\s^2^(Fo^2^)+(0.1270P)^2^+0.0000P] where P=(Fo^2^+2Fc^2^)/3'
_refine_ls_weighting_scheme calc
_refine_ls_wR_factor_gt 0.1775
_refine_ls_wR_factor_ref 0.2047
_reflns_number_gt 6919
_reflns_number_total 10271
_reflns_threshold_expression >2sigma(I)
_cod_data_source_file ic100521t_si_002.cif
_cod_data_source_block s10237pr
_cod_depositor_comments
;
The following automatic conversions were performed:

'_symmetry_cell_setting' value 'Triclinic' changed to 'triclinic'
according to the built-in table from CIF Core dictionary named
'cif_core.dic' version 2.4.1 from
2010-06-29.

'_exptl_absorpt_correction_type' value 'Psi-Scan'
changed to 'psi-scan' according to the built-in table from CIF Core
dictionary named 'cif_core.dic' version 2.4.1 from 2010-06-29.

Automatic conversion script
Id: cif_fix_values 1646 2011-03-28 12:23:43Z adriana 
;
_cod_original_formula_sum 'C58.50 H54.50 Cl3 F6 Ir N4 P'
_cod_database_code 4315796

loop_
_symmetry_equiv_pos_as_xyz
'x, y, z'
'-x, -y, -z'

loop_
_atom_site_label
_atom_site_type_symbol
_atom_site_fract_x
_atom_site_fract_y
_atom_site_fract_z
_atom_site_U_iso_or_equiv
_atom_site_adp_type
_atom_site_occupancy
_atom_site_symmetry_multiplicity
_atom_site_calc_flag
_atom_site_refinement_flags
_atom_site_disorder_assembly
_atom_site_disorder_group
P1 P 0.3226(4) 0.3386(2) 0.2246(2) 0.0598(9) Uani 1 1 d . . .
F1 F 0.4073(13) 0.4289(10) 0.2622(10) 0.160(2) Uani 1 1 d . . .
F2 F 0.2303(13) 0.3853(10) 0.2565(10) 0.160(2) Uani 1 1 d . . .
F6 F 0.2352(13) 0.2520(10) 0.1885(10) 0.160(2) Uani 1 1 d . . .
F4 F 0.2698(13) 0.3632(10) 0.1318(10) 0.160(2) Uani 1 1 d . . .
F5 F 0.3766(13) 0.3164(9) 0.3215(10) 0.160(2) Uani 1 1 d . . .
F3 F 0.4141(13) 0.2967(10) 0.1919(10) 0.160(2) Uani 1 1 d . . .
C55 C 0.4932(16) 0.5786(17) 0.0508(16) 0.109(5) Uani 1 1 d D . .
Cl1 Cl 0.4766(12) 0.6780(9) 0.1105(9) 0.128(6) Uani 0.523(19) 1 d P A 1
C56 C 0.4988(15) 0.5669(16) -0.0390(15) 0.109(5) Uani 1 1 d . . .
H56 H 0.4956 0.6177 -0.064 0.131 Uiso 1 1 calc RD . .
C60 C 0.4919(15) 0.5074(16) 0.0907(17) 0.109(5) Uani 1 1 d . . .
H60 H 0.4849 0.5117 0.1496 0.131 Uiso 1 1 calc RD . .
C1 C 0.2019(9) 0.8675(7) 0.1031(7) 0.035(2) Uani 1 1 d . . .
H1 H 0.2734 0.9034 0.1423 0.042 Uiso 1 1 calc R . .
C2 C 0.1721(9) 0.8596(7) 0.0097(7) 0.040(3) Uani 1 1 d . . .
C3 C 0.0674(11) 0.8070(8) -0.0449(9) 0.051(3) Uani 1 1 d . . .
H3 H 0.0426 0.8 -0.1095 0.061 Uiso 1 1 calc R . .
C4 C -0.0006(11) 0.7654(8) -0.0076(8) 0.051(3) Uani 1 1 d . . .
H4 H -0.0714 0.7281 -0.0463 0.062 Uiso 1 1 calc R . .
C5 C 0.0325(9) 0.7768(7) 0.0858(6) 0.034(2) Uani 1 1 d . . .
C6 C -0.0396(10) 0.7373(7) 0.1328(8) 0.042(3) Uani 1 1 d . . .
C7 C -0.1392(10) 0.6797(7) 0.0860(8) 0.044(3) Uani 1 1 d . . .
H7 H -0.1661 0.6626 0.0207 0.053 Uiso 1 1 calc R . .
C8 C -0.2024(10) 0.6455(8) 0.1357(8) 0.045(3) Uani 1 1 d . . .
H8 H -0.2721 0.604 0.1043 0.054 Uiso 1 1 calc R . .
C9 C -0.1618(9) 0.6729(7) 0.2312(8) 0.041(3) Uani 1 1 d . . .
C10 C -0.0608(9) 0.7316(7) 0.2716(7) 0.039(2) Uani 1 1 d . . .
H10 H -0.0323 0.7511 0.3367 0.047 Uiso 1 1 calc R . .
C11 C 0.2466(9) 0.9079(8) -0.0295(7) 0.042(3) Uani 1 1 d . . .
C12 C 0.2544(10) 1.0028(8) -0.0139(8) 0.045(3) Uani 1 1 d . . .
C13 C 0.3212(11) 1.0496(8) -0.0532(9) 0.052(3) Uani 1 1 d . . .
C14 C 0.3768(10) 1.0025(9) -0.1076(8) 0.049(3) Uani 1 1 d . . .
C15 C 0.3668(9) 0.9096(8) -0.1233(8) 0.042(3) Uani 1 1 d . . .
C16 C 0.3041(10) 0.8646(7) -0.0809(7) 0.041(3) Uani 1 1 d . . .
C17 C -0.2261(9) 0.6409(7) 0.2877(7) 0.042(3) Uani 1 1 d . . .
C18 C -0.2400(10) 0.5499(8) 0.2864(8) 0.051(3) Uani 1 1 d . . .
C19 C -0.2938(10) 0.5183(8) 0.3423(9) 0.051(3) Uani 1 1 d . . .
C20 C -0.3275(11) 0.5786(9) 0.4021(9) 0.059(4) Uani 1 1 d . . .
C21 C -0.3176(11) 0.6691(9) 0.4024(8) 0.056(3) Uani 1 1 d . . .
C22 C -0.2656(11) 0.7016(8) 0.3433(9) 0.055(3) Uani 1 1 d . . .
C23 C 0.1860(13) 1.0502(8) 0.0388(9) 0.061(4) Uani 1 1 d . . .
H23A H 0.1333 1.0063 0.0501 0.092 Uiso 1 1 calc R . .
H23B H 0.1412 1.0876 0.003 0.092 Uiso 1 1 calc R . .
H23C H 0.239 1.0875 0.0975 0.092 Uiso 1 1 calc R . .
C24 C 0.3306(14) 1.1475(9) -0.0367(11) 0.072(4) Uani 1 1 d . . .
H24A H 0.412 1.1747 -0.018 0.107 Uiso 1 1 calc R . .
H24B H 0.2997 1.1697 0.012 0.107 Uiso 1 1 calc R . .
H24C H 0.2862 1.163 -0.0933 0.107 Uiso 1 1 calc R . .
C25 C 0.4514(13) 1.0529(9) -0.1493(10) 0.066(4) Uani 1 1 d . . .
H25A H 0.5292 1.0744 -0.104 0.099 Uiso 1 1 calc R . .
H25B H 0.4163 1.1035 -0.1668 0.099 Uiso 1 1 calc R . .
H25C H 0.4563 1.0128 -0.2038 0.099 Uiso 1 1 calc R . .
C26 C 0.4275(14) 0.8605(10) -0.1832(10) 0.071(4) Uani 1 1 d . . .
H26A H 0.3808 0.852 -0.248 0.106 Uiso 1 1 calc R . .
H26B H 0.4372 0.8024 -0.1695 0.106 Uiso 1 1 calc R . .
H26C H 0.5035 0.8954 -0.1707 0.106 Uiso 1 1 calc R . .
C27 C 0.2963(15) 0.7635(9) -0.0970(12) 0.076(5) Uani 1 1 d . . .
H27A H 0.3685 0.7495 -0.0586 0.114 Uiso 1 1 calc R . .
H27B H 0.2838 0.7375 -0.1618 0.114 Uiso 1 1 calc R . .
H27C H 0.2315 0.7387 -0.081 0.114 Uiso 1 1 calc R . .
C28 C -0.1921(12) 0.4843(9) 0.2282(11) 0.066(4) Uani 1 1 d . . .
H28A H -0.1434 0.4509 0.267 0.099 Uiso 1 1 calc R . .
H28B H -0.1458 0.5169 0.2008 0.099 Uiso 1 1 calc R . .
H28C H -0.2563 0.4428 0.1794 0.099 Uiso 1 1 calc R . .
C29 C -0.3074(13) 0.4196(10) 0.3400(11) 0.073(4) Uani 1 1 d . . .
H29A H -0.232 0.4047 0.3709 0.109 Uiso 1 1 calc R . .
H29B H -0.3378 0.3849 0.276 0.109 Uiso 1 1 calc R . .
H29C H -0.3612 0.4056 0.3714 0.109 Uiso 1 1 calc R . .
C30 C -0.3822(13) 0.5481(10) 0.4686(10) 0.073(4) Uani 1 1 d . . .
H30A H -0.4381 0.4931 0.4364 0.11 Uiso 1 1 calc R . .
H30B H -0.4218 0.5945 0.491 0.11 Uiso 1 1 calc R . .
H30C H -0.3216 0.5371 0.5207 0.11 Uiso 1 1 calc R . .
C31 C -0.3502(17) 0.7354(12) 0.4681(12) 0.096(6) Uani 1 1 d . . .
H31A H -0.3108 0.7951 0.4739 0.145 Uiso 1 1 calc R . .
H31B H -0.3271 0.7212 0.5283 0.145 Uiso 1 1 calc R . .
H31C H -0.4341 0.7335 0.4454 0.145 Uiso 1 1 calc R . .
C32 C -0.2603(15) 0.7958(9) 0.3401(11) 0.077(4) Uani 1 1 d . . .
H32A H -0.1921 0.8315 0.39 0.116 Uiso 1 1 calc R . .
H32B H -0.3303 0.8165 0.3471 0.116 Uiso 1 1 calc R . .
H32C H -0.2552 0.8022 0.281 0.116 Uiso 1 1 calc R . .
C33 C 0.4249(11) 0.9208(11) 0.3619(9) 0.062(4) Uani 1 1 d . . .
H33 H 0.4368 0.8615 0.3627 0.074 Uiso 1 1 calc R . .
C34 C 0.5211(12) 0.9892(14) 0.3914(9) 0.079(5) Uani 1 1 d . . .
H34 H 0.5973 0.977 0.4151 0.095 Uiso 1 1 calc R . .
C35 C 0.5029(15) 1.0751(13) 0.3853(9) 0.078(5) Uani 1 1 d . . .
H35 H 0.5678 1.121 0.4031 0.093 Uiso 1 1 calc R . .
C36 C 0.3974(15) 1.0945(10) 0.3552(9) 0.074(5) Uani 1 1 d . . .
H36 H 0.3876 1.1538 0.3521 0.089 Uiso 1 1 calc R . .
C37 C 0.3003(11) 1.0278(8) 0.3281(7) 0.051(3) Uani 1 1 d . . .
C38 C 0.1831(11) 1.0443(8) 0.2978(8) 0.052(3) Uani 1 1 d . . .
C39 C 0.1499(15) 1.1255(8) 0.2964(9) 0.063(4) Uani 1 1 d . . .
H39 H 0.2053 1.1785 0.317 0.076 Uiso 1 1 calc R . .
C40 C 0.0273(17) 1.1276(10) 0.2626(10) 0.076(5) Uani 1 1 d . . .
H40 H 0.0018 1.183 0.2594 0.091 Uiso 1 1 calc R . .
C41 C -0.0513(14) 1.0527(10) 0.2354(8) 0.062(4) Uani 1 1 d . . .
H41 H -0.1317 1.0548 0.2127 0.075 Uiso 1 1 calc R . .
C42 C -0.0130(11) 0.9725(9) 0.2410(7) 0.055(3) Uani 1 1 d . . .
H42 H -0.0679 0.9192 0.221 0.066 Uiso 1 1 calc R . .
N3 N 0.1022(8) 0.9684(6) 0.2747(7) 0.047(2) Uani 1 1 d . . .
C44 C 0.1366(11) 0.9315(9) 0.4706(8) 0.054(3) Uani 1 1 d . . .
H44 H 0.1104 0.9796 0.4457 0.065 Uiso 1 1 calc R . .
C45 C 0.1355(11) 0.9307(11) 0.5573(9) 0.066(4) Uani 1 1 d . . .
H45 H 0.1116 0.9774 0.5922 0.08 Uiso 1 1 calc R . .
C46 C 0.1724(13) 0.8561(12) 0.5925(10) 0.078(5) Uani 1 1 d . . .
H46 H 0.1691 0.8516 0.6508 0.094 Uiso 1 1 calc R . .
C47 C 0.2116(11) 0.7919(10) 0.5440(9) 0.056(3) Uani 1 1 d . . .
H47 H 0.2399 0.7446 0.5693 0.067 Uiso 1 1 calc R . .
C48 C 0.2097(10) 0.7968(8) 0.4559(8) 0.046(3) Uani 1 1 d . . .
C49 C 0.2510(11) 0.7309(9) 0.3984(9) 0.055(3) Uani 1 1 d . . .
C50 C 0.2990(12) 0.6593(9) 0.4225(10) 0.065(4) Uani 1 1 d . . .
H50 H 0.3073 0.6487 0.4812 0.078 Uiso 1 1 calc R . .
C51 C 0.3353(16) 0.6023(11) 0.3608(12) 0.090(6) Uani 1 1 d . . .
H51 H 0.3689 0.5528 0.377 0.108 Uiso 1 1 calc R . .
C52 C 0.3219(17) 0.6186(12) 0.2779(11) 0.091(6) Uani 1 1 d . . .
H52 H 0.3436 0.5796 0.2339 0.11 Uiso 1 1 calc R . .
C53 C 0.2757(12) 0.6935(9) 0.2575(8) 0.059(4) Uani 1 1 d . . .
H53 H 0.27 0.7067 0.2002 0.071 Uiso 1 1 calc R . .
N4 N 0.2399(8) 0.7463(7) 0.3148(7) 0.049(2) Uani 1 1 d . . .
Ir1 Ir 0.16350(4) 0.85335(3) 0.28616(3) 0.03326(16) Uani 1 1 d . . .
N1 N 0.1353(8) 0.8273(6) 0.1418(6) 0.038(2) Uani 1 1 d . . .
N2 N 0.0003(8) 0.7633(6) 0.2252(6) 0.039(2) Uani 1 1 d . . .
C43 C 0.3121(9) 0.9386(7) 0.3314(7) 0.037(2) Uani 1 1 d . . .
C54 C 0.1726(9) 0.8680(7) 0.4184(6) 0.036(2) Uani 1 1 d . . .
H55 H 0.49(3) 0.634(5) 0.084(10) 0.044 Uiso 0.477(19) 1 d PD A 2
Cl2 Cl 0.1837(9) 0.5751(7) 0.0100(7) 0.189(4) Uani 0.897(15) 1 d PD . .
Cl3 Cl -0.039(2) 0.5289(14) -0.0731(14) 0.189(4) Uani 0.448(7) 1 d PD . .
C61 C 0.070(2) 0.512(2) 0.026(2) 0.189(4) Uani 0.897(15) 1 d PD . .
Cl4 Cl 0.9219(17) 0.5904(12) 0.6105(13) 0.189(4) Uani 0.468(11) 1 d PD . .
Cl5 Cl 0.9834(17) 0.4419(13) 0.5359(13) 0.189(4) Uani 0.468(11) 1 d PD . .
C62 C 0.978(6) 0.554(2) 0.523(3) 0.189(4) Uani 0.468(11) 1 d PD . .

loop_
_atom_site_aniso_label
_atom_site_aniso_U_11
_atom_site_aniso_U_22
_atom_site_aniso_U_33
_atom_site_aniso_U_23
_atom_site_aniso_U_13
_atom_site_aniso_U_12
P1 0.081(3) 0.0451(19) 0.048(2) 0.0089(15) 0.0155(18) 0.0112(18)
F1 0.158(5) 0.140(5) 0.147(5) 0.023(4) 0.020(4) -0.011(4)
F2 0.158(5) 0.140(5) 0.147(5) 0.023(4) 0.020(4) -0.011(4)
F6 0.158(5) 0.140(5) 0.147(5) 0.023(4) 0.020(4) -0.011(4)
F4 0.158(5) 0.140(5) 0.147(5) 0.023(4) 0.020(4) -0.011(4)
F5 0.158(5) 0.140(5) 0.147(5) 0.023(4) 0.020(4) -0.011(4)
F3 0.158(5) 0.140(5) 0.147(5) 0.023(4) 0.020(4) -0.011(4)
C55 0.062(6) 0.162(14) 0.140(12) 0.082(11) 0.051(7) 0.036(8)
Cl1 0.106(9) 0.141(12) 0.144(11) 0.072(9) 0.036(8) -0.004(9)
C56 0.062(6) 0.162(14) 0.140(12) 0.082(11) 0.051(7) 0.036(8)
C60 0.062(6) 0.162(14) 0.140(12) 0.082(11) 0.051(7) 0.036(8)
C1 0.037(6) 0.037(6) 0.037(6) 0.010(5) 0.020(5) 0.005(4)
C2 0.042(6) 0.039(6) 0.040(6) 0.022(5) 0.010(5) 0.003(5)
C3 0.061(8) 0.053(7) 0.046(7) 0.020(6) 0.022(6) 0.018(6)
C4 0.053(7) 0.043(7) 0.052(7) 0.011(6) 0.015(6) -0.009(6)
C5 0.040(6) 0.035(6) 0.021(5) 0.000(4) 0.007(4) 0.005(5)
C6 0.053(7) 0.030(6) 0.044(6) 0.010(5) 0.019(5) 0.000(5)
C7 0.048(7) 0.040(6) 0.042(6) 0.007(5) 0.016(5) 0.004(5)
C8 0.035(6) 0.051(7) 0.046(7) 0.013(5) 0.012(5) -0.003(5)
C9 0.043(6) 0.043(6) 0.044(7) 0.016(5) 0.021(5) 0.007(5)
C10 0.045(6) 0.035(6) 0.031(5) 0.007(5) 0.008(5) -0.005(5)
C11 0.043(6) 0.054(7) 0.038(6) 0.016(5) 0.019(5) 0.026(5)
C12 0.045(7) 0.047(7) 0.055(7) 0.019(6) 0.026(6) 0.018(5)
C13 0.049(7) 0.046(7) 0.061(8) 0.023(6) 0.016(6) 0.006(6)
C14 0.043(7) 0.065(8) 0.053(7) 0.031(6) 0.024(6) 0.014(6)
C15 0.034(6) 0.054(7) 0.042(6) 0.021(5) 0.010(5) 0.011(5)
C16 0.047(6) 0.042(6) 0.037(6) 0.016(5) 0.011(5) 0.015(5)
C17 0.041(6) 0.037(6) 0.042(6) 0.010(5) 0.013(5) -0.010(5)
C18 0.039(6) 0.060(8) 0.046(7) 0.014(6) 0.005(5) -0.003(6)
C19 0.045(7) 0.049(7) 0.057(8) 0.020(6) 0.013(6) -0.005(6)
C20 0.055(8) 0.062(9) 0.050(8) 0.022(7) 0.006(6) -0.017(6)
C21 0.048(7) 0.073(9) 0.045(7) 0.011(6) 0.019(6) 0.002(6)
C22 0.053(7) 0.043(7) 0.070(8) 0.006(6) 0.032(7) -0.009(6)
C23 0.092(10) 0.048(7) 0.070(9) 0.028(7) 0.051(8) 0.029(7)
C24 0.102(12) 0.048(8) 0.078(10) 0.023(7) 0.047(9) 0.006(8)
C25 0.078(10) 0.063(9) 0.069(9) 0.019(7) 0.041(8) 0.003(7)
C26 0.091(11) 0.080(10) 0.075(10) 0.030(8) 0.060(9) 0.041(9)
C27 0.113(13) 0.050(8) 0.106(12) 0.023(8) 0.085(11) 0.035(8)
C28 0.069(9) 0.053(8) 0.096(11) 0.027(8) 0.049(8) 0.017(7)
C29 0.066(9) 0.073(10) 0.090(11) 0.031(8) 0.036(8) 0.000(7)
C30 0.072(10) 0.081(11) 0.072(10) 0.020(8) 0.037(8) -0.011(8)
C31 0.126(15) 0.106(14) 0.092(13) 0.026(11) 0.080(12) 0.031(12)
C32 0.111(13) 0.055(9) 0.081(11) 0.015(8) 0.052(10) 0.017(8)
C33 0.048(8) 0.098(11) 0.050(8) 0.033(7) 0.023(6) 0.013(7)
C34 0.036(7) 0.140(16) 0.040(8) 0.001(9) 0.007(6) -0.017(9)
C35 0.069(11) 0.111(14) 0.033(7) -0.008(8) 0.022(7) -0.045(10)
C36 0.094(12) 0.069(9) 0.043(7) -0.011(7) 0.031(8) -0.041(9)
C37 0.060(8) 0.055(8) 0.025(5) 0.000(5) 0.012(5) -0.016(6)
C38 0.069(9) 0.051(7) 0.035(6) 0.018(5) 0.014(6) 0.005(6)
C39 0.109(12) 0.035(7) 0.045(7) 0.016(6) 0.024(8) 0.002(7)
C40 0.126(15) 0.048(9) 0.056(9) 0.024(7) 0.021(9) 0.039(9)
C41 0.086(10) 0.071(10) 0.039(7) 0.019(7) 0.020(7) 0.049(9)
C42 0.061(8) 0.065(8) 0.027(6) 0.004(6) 0.006(5) 0.002(7)
N3 0.050(6) 0.032(5) 0.070(7) 0.013(5) 0.035(5) 0.014(4)
C44 0.071(9) 0.062(8) 0.040(7) 0.024(6) 0.022(6) 0.020(7)
C45 0.052(8) 0.094(11) 0.058(8) 0.005(8) 0.031(7) 0.023(8)
C46 0.079(10) 0.132(15) 0.048(8) 0.045(9) 0.037(8) 0.033(10)
C47 0.054(8) 0.080(9) 0.050(7) 0.036(7) 0.024(6) 0.020(7)
C48 0.043(6) 0.056(7) 0.037(6) 0.014(5) 0.012(5) -0.002(5)
C49 0.049(7) 0.058(8) 0.057(8) 0.018(6) 0.017(6) -0.002(6)
C50 0.078(10) 0.065(9) 0.068(9) 0.041(8) 0.026(8) 0.033(8)
C51 0.128(15) 0.066(10) 0.081(12) 0.027(9) 0.024(11) 0.056(11)
C52 0.139(16) 0.083(12) 0.065(10) 0.021(9) 0.040(11) 0.056(11)
C53 0.084(10) 0.065(8) 0.020(5) 0.004(5) 0.006(6) 0.021(7)
N4 0.046(6) 0.067(7) 0.054(6) 0.031(5) 0.028(5) 0.021(5)
Ir1 0.0368(2) 0.0338(2) 0.0312(2) 0.00974(16) 0.01427(17) 0.00287(16)
N1 0.051(5) 0.034(5) 0.033(5) 0.007(4) 0.021(4) 0.011(4)
N2 0.043(5) 0.038(5) 0.031(5) 0.007(4) 0.011(4) 0.000(4)
C43 0.044(6) 0.044(6) 0.028(5) 0.010(5) 0.020(5) -0.004(5)
C54 0.042(6) 0.050(6) 0.018(5) 0.012(5) 0.012(4) 0.004(5)
Cl2 0.182(7) 0.196(8) 0.161(7) -0.006(5) 0.046(5) 0.046(5)
Cl3 0.182(7) 0.196(8) 0.161(7) -0.006(5) 0.046(5) 0.046(5)
C61 0.182(7) 0.196(8) 0.161(7) -0.006(5) 0.046(5) 0.046(5)
Cl4 0.182(7) 0.196(8) 0.161(7) -0.006(5) 0.046(5) 0.046(5)
Cl5 0.182(7) 0.196(8) 0.161(7) -0.006(5) 0.046(5) 0.046(5)
C62 0.182(7) 0.196(8) 0.161(7) -0.006(5) 0.046(5) 0.046(5)

loop_
_atom_type_symbol
_atom_type_description
_atom_type_scat_dispersion_real
_atom_type_scat_dispersion_imag
_atom_type_scat_source
C C 0.003 0 'International Tables Vol C Tables 4.2.6.8 and 6.1.1.4'
H H 0 0 'International Tables Vol C Tables 4.2.6.8 and 6.1.1.4'
Cl Cl 0.148 0 'International Tables Vol C Tables 4.2.6.8 and 6.1.1.4'
F F 0.017 0 'International Tables Vol C Tables 4.2.6.8 and 6.1.1.4'
Ir Ir -1.444 0 'International Tables Vol C Tables 4.2.6.8 and 6.1.1.4'
N N 0.006 0 'International Tables Vol C Tables 4.2.6.8 and 6.1.1.4'
P P 0.102 0 'International Tables Vol C Tables 4.2.6.8 and 6.1.1.4'

loop_
_geom_angle_atom_site_label_1
_geom_angle_atom_site_label_2
_geom_angle_atom_site_label_3
_geom_angle
_geom_angle_site_symmetry_1
_geom_angle_site_symmetry_3
_geom_angle_publ_flag
F3 P1 F6 93.8(8) . . ?
F3 P1 F4 91.1(9) . . ?
F6 P1 F4 89.6(8) . . ?
F3 P1 F1 88.7(8) . . ?
F6 P1 F1 177.4(9) . . ?
F4 P1 F1 90.0(8) . . ?
F3 P1 F2 177.4(8) . . ?
F6 P1 F2 88.1(8) . . ?
F4 P1 F2 87.2(8) . . ?
F1 P1 F2 89.4(8) . . ?
F3 P1 F5 90.2(8) . . ?
F6 P1 F5 91.6(8) . . ?
F4 P1 F5 178.2(8) . . ?
F1 P1 F5 88.8(8) . . ?
F2 P1 F5 91.5(8) . . ?
C56 C55 C60 121(2) . . ?
C56 C55 Cl1 122.1(19) . . ?
C60 C55 Cl1 117.1(19) . . ?
C60 C56 C55 126(2) 2_665 . ?
C56 C60 C55 113(2) 2_665 . ?
N1 C1 C2 123.8(10) . . ?
C3 C2 C1 116.3(10) . . ?
C3 C2 C11 121.9(10) . . ?
C1 C2 C11 121.8(10) . . ?
C4 C3 C2 121.0(11) . . ?
C3 C4 C5 120.2(11) . . ?
N1 C5 C4 120.6(10) . . ?
N1 C5 C6 115.6(8) . . ?
C4 C5 C6 123.7(10) . . ?
N2 C6 C7 122.0(10) . . ?
N2 C6 C5 115.8(9) . . ?
C7 C6 C5 122.2(10) . . ?
C6 C7 C8 118.7(11) . . ?
C9 C8 C7 119.4(10) . . ?
C10 C9 C8 117.2(10) . . ?
C10 C9 C17 120.8(10) . . ?
C8 C9 C17 122.1(10) . . ?
N2 C10 C9 123.8(10) . . ?
C16 C11 C12 120.0(10) . . ?
C16 C11 C2 122.0(10) . . ?
C12 C11 C2 118.0(9) . . ?
C13 C12 C11 118.9(10) . . ?
C13 C12 C23 120.9(10) . . ?
C11 C12 C23 120.1(10) . . ?
C14 C13 C12 119.4(11) . . ?
C14 C13 C24 121.3(11) . . ?
C12 C13 C24 119.3(12) . . ?
C15 C14 C13 120.9(10) . . ?
C15 C14 C25 119.2(11) . . ?
C13 C14 C25 119.8(11) . . ?
C16 C15 C14 118.9(10) . . ?
C16 C15 C26 121.5(11) . . ?
C14 C15 C26 119.6(10) . . ?
C11 C16 C15 121.7(11) . . ?
C11 C16 C27 119.9(10) . . ?
C15 C16 C27 118.3(10) . . ?
C22 C17 C18 121.7(10) . . ?
C22 C17 C9 119.7(10) . . ?
C18 C17 C9 118.5(11) . . ?
C19 C18 C17 120.2(12) . . ?
C19 C18 C28 118.4(11) . . ?
C17 C18 C28 121.4(11) . . ?
C20 C19 C18 118.9(11) . . ?
C20 C19 C29 121.9(11) . . ?
C18 C19 C29 119.2(12) . . ?
C19 C20 C21 121.7(11) . . ?
C19 C20 C30 121.1(12) . . ?
C21 C20 C30 117.1(13) . . ?
C20 C21 C22 119.7(12) . . ?
C20 C21 C31 122.4(12) . . ?
C22 C21 C31 117.7(13) . . ?
C17 C22 C21 117.7(11) . . ?
C17 C22 C32 122.4(11) . . ?
C21 C22 C32 119.8(12) . . ?
C34 C33 C43 121.2(15) . . ?
C35 C34 C33 118.9(15) . . ?
C36 C35 C34 121.8(14) . . ?
C35 C36 C37 120.2(16) . . ?
C36 C37 C43 121.3(14) . . ?
C36 C37 C38 123.4(14) . . ?
C43 C37 C38 115.3(10) . . ?
C39 C38 N3 120.9(13) . . ?
C39 C38 C37 126.1(12) . . ?
N3 C38 C37 112.9(10) . . ?
C38 C39 C40 117.5(13) . . ?
C41 C40 C39 121.3(12) . . ?
C40 C41 C42 118.8(14) . . ?
N3 C42 C41 121.4(12) . . ?
C42 N3 C38 119.9(10) . . ?
C42 N3 Ir1 123.2(8) . . ?
C38 N3 Ir1 116.8(8) . . ?
C54 C44 C45 124.2(12) . . ?
C44 C45 C46 116.9(12) . . ?
C47 C46 C45 121.1(12) . . ?
C46 C47 C48 118.8(12) . . ?
C47 C48 C54 121.7(11) . . ?
C47 C48 C49 122.9(12) . . ?
C54 C48 C49 115.3(10) . . ?
N4 C49 C50 119.8(13) . . ?
N4 C49 C48 114.0(11) . . ?
C50 C49 C48 126.2(12) . . ?
C49 C50 C51 120.0(13) . . ?
C52 C51 C50 118.8(14) . . ?
C51 C52 C53 119.1(14) . . ?
N4 C53 C52 122.1(12) . . ?
C53 N4 C49 120.2(11) . . ?
C53 N4 Ir1 123.9(8) . . ?
C49 N4 Ir1 115.9(8) . . ?
C43 Ir1 C54 88.1(4) . . ?
C43 Ir1 N3 80.0(4) . . ?
C54 Ir1 N3 94.1(4) . . ?
C43 Ir1 N4 94.7(4) . . ?
C54 Ir1 N4 80.2(4) . . ?
N3 Ir1 N4 172.4(4) . . ?
C43 Ir1 N1 98.6(4) . . ?
C54 Ir1 N1 173.3(4) . . ?
N3 Ir1 N1 87.1(4) . . ?
N4 Ir1 N1 99.2(4) . . ?
C43 Ir1 N2 174.9(4) . . ?
C54 Ir1 N2 96.8(4) . . ?
N3 Ir1 N2 98.1(4) . . ?
N4 Ir1 N2 87.7(4) . . ?
N1 Ir1 N2 76.5(3) . . ?
C1 N1 C5 118.1(9) . . ?
C1 N1 Ir1 125.2(7) . . ?
C5 N1 Ir1 115.9(6) . . ?
C10 N2 C6 118.9(9) . . ?
C10 N2 Ir1 125.2(7) . . ?
C6 N2 Ir1 115.8(7) . . ?
C33 C43 C37 116.6(11) . . ?
C33 C43 Ir1 128.4(9) . . ?
C37 C43 Ir1 114.9(8) . . ?
C44 C54 C48 117.1(9) . . ?
C44 C54 Ir1 128.6(8) . . ?
C48 C54 Ir1 113.9(8) . . ?
C61 Cl3 C61 63(2) 2_565 . ?
Cl3 C61 C61 77(2) 2_565 2_565 ?
Cl3 C61 Cl2 148(3) 2_565 . ?
C61 C61 Cl2 135(3) 2_565 . ?
Cl3 C61 Cl3 117(2) 2_565 . ?
C61 C61 Cl3 40.7(14) 2_565 . ?
Cl2 C61 Cl3 94.7(16) . . ?
C62 Cl5 C62 75(3) 2_766 . ?
C62 Cl5 Cl5 47(2) 2_766 2_766 ?
C62 Cl5 Cl5 28.6(10) . 2_766 ?
Cl5 C62 Cl4 158(3) 2_766 . ?
Cl5 C62 Cl5 105(3) 2_766 . ?
Cl4 C62 Cl5 97.3(13) . . ?
Cl5 C62 C62 67(2) 2_766 2_766 ?
Cl4 C62 C62 135(2) . 2_766 ?
Cl5 C62 C62 37.4(14) . 2_766 ?

loop_
_geom_bond_atom_site_label_1
_geom_bond_atom_site_label_2
_geom_bond_distance
_geom_bond_site_symmetry_2
_geom_bond_publ_flag
P1 F3 1.530(17) . ?
P1 F6 1.530(14) . ?
P1 F4 1.546(16) . ?
P1 F1 1.556(14) . ?
P1 F2 1.567(17) . ?
P1 F5 1.588(15) . ?
C55 C56 1.42(3) . ?
C55 C60 1.38(3) . ?
C55 Cl1 1.71(3) . ?
C56 C60 1.31(3) 2_665 ?
C60 C56 1.31(3) 2_665 ?
C1 N1 1.347(12) . ?
C1 C2 1.381(14) . ?
C2 C3 1.380(16) . ?
C2 C11 1.486(15) . ?
C3 C4 1.354(16) . ?
C4 C5 1.372(15) . ?
C5 N1 1.357(13) . ?
C5 C6 1.489(14) . ?
C6 N2 1.347(14) . ?
C6 C7 1.349(15) . ?
C7 C8 1.409(15) . ?
C8 C9 1.393(15) . ?
C9 C10 1.360(15) . ?
C9 C17 1.492(14) . ?
C10 N2 1.332(13) . ?
C11 C16 1.361(15) . ?
C11 C12 1.437(16) . ?
C12 C13 1.408(16) . ?
C12 C23 1.505(16) . ?
C13 C14 1.401(17) . ?
C13 C24 1.481(17) . ?
C14 C15 1.403(17) . ?
C14 C25 1.533(16) . ?
C15 C16 1.396(15) . ?
C15 C26 1.519(16) . ?
C16 C27 1.532(16) . ?
C17 C22 1.388(16) . ?
C17 C18 1.406(16) . ?
C18 C19 1.394(17) . ?
C18 C28 1.523(18) . ?
C19 C20 1.384(19) . ?
C19 C29 1.519(18) . ?
C20 C21 1.400(18) . ?
C20 C30 1.540(18) . ?
C21 C22 1.431(17) . ?
C21 C31 1.49(2) . ?
C22 C32 1.472(18) . ?
C33 C34 1.41(2) . ?
C33 C43 1.397(17) . ?
C34 C35 1.39(2) . ?
C35 C36 1.33(2) . ?
C36 C37 1.401(17) . ?
C37 C43 1.419(16) . ?
C37 C38 1.441(18) . ?
C38 C39 1.366(18) . ?
C38 N3 1.379(15) . ?
C39 C40 1.44(2) . ?
C40 C41 1.35(2) . ?
C41 C42 1.386(18) . ?
C42 N3 1.366(15) . ?
N3 Ir1 2.027(9) . ?
C44 C54 1.358(16) . ?
C44 C45 1.378(17) . ?
C45 C46 1.44(2) . ?
C46 C47 1.36(2) . ?
C47 C48 1.402(16) . ?
C48 C54 1.406(16) . ?
C48 C49 1.469(18) . ?
C49 N4 1.356(15) . ?
C49 C50 1.374(18) . ?
C50 C51 1.40(2) . ?
C51 C52 1.35(2) . ?
C52 C53 1.40(2) . ?
C53 N4 1.308(15) . ?
N4 Ir1 2.049(10) . ?
Ir1 C43 1.994(10) . ?
Ir1 C54 2.023(9) . ?
Ir1 N1 2.145(8) . ?
Ir1 N2 2.159(9) . ?
Cl2 C61 1.743(19) . ?
Cl3 C61 1.20(3) 2_565 ?
Cl3 C61 1.796(18) . ?
C61 Cl3 1.20(3) 2_565 ?
C61 C61 1.64(5) 2_565 ?
Cl4 C62 1.76(2) . ?
Cl5 C62 1.18(3) 2_766 ?
Cl5 C62 1.79(2) . ?
Cl5 Cl5 2.38(5) 2_766 ?
C62 Cl5 1.18(3) 2_766 ?
C62 C62 1.88(6) 2_766 ?

loop_
_geom_torsion_atom_site_label_1
_geom_torsion_atom_site_label_2
_geom_torsion_atom_site_label_3
_geom_torsion_atom_site_label_4
_geom_torsion
_geom_torsion_site_symmetry_1
_geom_torsion_site_symmetry_2
_geom_torsion_site_symmetry_3
_geom_torsion_site_symmetry_4
_geom_torsion_publ_flag
C60 C55 C56 C60 -3(4) . . . 2_665 ?
Cl1 C55 C56 C60 -178.0(16) . . . 2_665 ?
C56 C55 C60 C56 3(3) . . . 2_665 ?
Cl1 C55 C60 C56 177.8(14) . . . 2_665 ?
N1 C1 C2 C3 0.1(16) . . . . ?
N1 C1 C2 C11 177.8(10) . . . . ?
C1 C2 C3 C4 -0.7(17) . . . . ?
C11 C2 C3 C4 -178.3(11) . . . . ?
C2 C3 C4 C5 1.8(19) . . . . ?
C3 C4 C5 N1 -2.4(18) . . . . ?
C3 C4 C5 C6 176.8(11) . . . . ?
N1 C5 C6 N2 6.3(14) . . . . ?
C4 C5 C6 N2 -172.9(11) . . . . ?
N1 C5 C6 C7 -174.3(10) . . . . ?
C4 C5 C6 C7 6.4(18) . . . . ?
N2 C6 C7 C8 -0.5(18) . . . . ?
C5 C6 C7 C8 -179.8(10) . . . . ?
C6 C7 C8 C9 1.1(17) . . . . ?
C7 C8 C9 C10 -0.7(17) . . . . ?
C7 C8 C9 C17 178.5(11) . . . . ?
C8 C9 C10 N2 -0.3(17) . . . . ?
C17 C9 C10 N2 -179.4(10) . . . . ?
C3 C2 C11 C16 -70.8(15) . . . . ?
C1 C2 C11 C16 111.6(13) . . . . ?
C3 C2 C11 C12 107.4(13) . . . . ?
C1 C2 C11 C12 -70.1(14) . . . . ?
C16 C11 C12 C13 0.6(17) . . . . ?
C2 C11 C12 C13 -177.7(10) . . . . ?
C16 C11 C12 C23 176.8(11) . . . . ?
C2 C11 C12 C23 -1.5(16) . . . . ?
C11 C12 C13 C14 1.0(18) . . . . ?
C23 C12 C13 C14 -175.2(12) . . . . ?
C11 C12 C13 C24 -179.4(12) . . . . ?
C23 C12 C13 C24 4.3(19) . . . . ?
C12 C13 C14 C15 -0.1(18) . . . . ?
C24 C13 C14 C15 -179.6(12) . . . . ?
C12 C13 C14 C25 -179.0(12) . . . . ?
C24 C13 C14 C25 1.5(19) . . . . ?
C13 C14 C15 C16 -2.4(17) . . . . ?
C25 C14 C15 C16 176.5(11) . . . . ?
C13 C14 C15 C26 179.5(12) . . . . ?
C25 C14 C15 C26 -1.6(17) . . . . ?
C12 C11 C16 C15 -3.2(17) . . . . ?
C2 C11 C16 C15 175.1(10) . . . . ?
C12 C11 C16 C27 179.6(12) . . . . ?
C2 C11 C16 C27 -2.1(17) . . . . ?
C14 C15 C16 C11 4.1(17) . . . . ?
C26 C15 C16 C11 -177.9(11) . . . . ?
C14 C15 C16 C27 -178.7(12) . . . . ?
C26 C15 C16 C27 -0.7(18) . . . . ?
C10 C9 C17 C22 60.3(16) . . . . ?
C8 C9 C17 C22 -118.8(13) . . . . ?
C10 C9 C17 C18 -116.5(12) . . . . ?
C8 C9 C17 C18 64.3(15) . . . . ?
C22 C17 C18 C19 -0.5(18) . . . . ?
C9 C17 C18 C19 176.3(11) . . . . ?
C22 C17 C18 C28 -177.5(12) . . . . ?
C9 C17 C18 C28 -0.7(17) . . . . ?
C17 C18 C19 C20 -3.3(18) . . . . ?
C28 C18 C19 C20 173.8(12) . . . . ?
C17 C18 C19 C29 -179.8(12) . . . . ?
C28 C18 C19 C29 -2.7(18) . . . . ?
C18 C19 C20 C21 5.3(19) . . . . ?
C29 C19 C20 C21 -178.3(12) . . . . ?
C18 C19 C20 C30 -177.2(12) . . . . ?
C29 C19 C20 C30 -1(2) . . . . ?
C19 C20 C21 C22 -3.5(19) . . . . ?
C30 C20 C21 C22 178.9(12) . . . . ?
C19 C20 C21 C31 -178.1(14) . . . . ?
C30 C20 C21 C31 4(2) . . . . ?
C18 C17 C22 C21 2.2(18) . . . . ?
C9 C17 C22 C21 -174.5(11) . . . . ?
C18 C17 C22 C32 -174.9(13) . . . . ?
C9 C17 C22 C32 8.3(19) . . . . ?
C20 C21 C22 C17 -0.3(19) . . . . ?
C31 C21 C22 C17 174.6(13) . . . . ?
C20 C21 C22 C32 176.9(13) . . . . ?
C31 C21 C22 C32 -8(2) . . . . ?
C43 C33 C34 C35 -3.5(19) . . . . ?
C33 C34 C35 C36 2(2) . . . . ?
C34 C35 C36 C37 0(2) . . . . ?
C35 C36 C37 C43 -0.4(18) . . . . ?
C35 C36 C37 C38 177.7(12) . . . . ?
C36 C37 C38 C39 -4.2(19) . . . . ?
C43 C37 C38 C39 174.1(11) . . . . ?
C36 C37 C38 N3 180.0(10) . . . . ?
C43 C37 C38 N3 -1.8(14) . . . . ?
N3 C38 C39 C40 -5.1(18) . . . . ?
C37 C38 C39 C40 179.4(12) . . . . ?
C38 C39 C40 C41 1(2) . . . . ?
C39 C40 C41 C42 1(2) . . . . ?
C40 C41 C42 N3 1.0(19) . . . . ?
C41 C42 N3 C38 -4.6(17) . . . . ?
C41 C42 N3 Ir1 179.2(9) . . . . ?
C39 C38 N3 C42 6.7(17) . . . . ?
C37 C38 N3 C42 -177.3(10) . . . . ?
C39 C38 N3 Ir1 -176.8(9) . . . . ?
C37 C38 N3 Ir1 -0.8(13) . . . . ?
C54 C44 C45 C46 -2(2) . . . . ?
C44 C45 C46 C47 3(2) . . . . ?
C45 C46 C47 C48 -4(2) . . . . ?
C46 C47 C48 C54 2.6(19) . . . . ?
C46 C47 C48 C49 179.6(13) . . . . ?
C47 C48 C49 N4 178.8(11) . . . . ?
C54 C48 C49 N4 -4.0(15) . . . . ?
C47 C48 C49 C50 -2(2) . . . . ?
C54 C48 C49 C50 175.1(12) . . . . ?
N4 C49 C50 C51 0(2) . . . . ?
C48 C49 C50 C51 -179.5(14) . . . . ?
C49 C50 C51 C52 0(3) . . . . ?
C50 C51 C52 C53 2(3) . . . . ?
C51 C52 C53 N4 -3(3) . . . . ?
C52 C53 N4 C49 2(2) . . . . ?
C52 C53 N4 Ir1 -176.6(12) . . . . ?
C50 C49 N4 C53 -0.6(19) . . . . ?
C48 C49 N4 C53 178.6(11) . . . . ?
C50 C49 N4 Ir1 178.5(10) . . . . ?
C48 C49 N4 Ir1 -2.3(13) . . . . ?
C42 N3 Ir1 C43 178.4(10) . . . . ?
C38 N3 Ir1 C43 2.1(8) . . . . ?
C42 N3 Ir1 C54 -94.2(9) . . . . ?
C38 N3 Ir1 C54 89.4(9) . . . . ?
C42 N3 Ir1 N4 -135(3) . . . . ?
C38 N3 Ir1 N4 48(3) . . . . ?
C42 N3 Ir1 N1 79.2(9) . . . . ?
C38 N3 Ir1 N1 -97.2(8) . . . . ?
C42 N3 Ir1 N2 3.3(10) . . . . ?
C38 N3 Ir1 N2 -173.1(8) . . . . ?
C53 N4 Ir1 C43 -88.4(11) . . . . ?
C49 N4 Ir1 C43 92.5(9) . . . . ?
C53 N4 Ir1 C54 -175.6(11) . . . . ?
C49 N4 Ir1 C54 5.3(9) . . . . ?
C53 N4 Ir1 N3 -134(3) . . . . ?
C49 N4 Ir1 N3 47(3) . . . . ?
C53 N4 Ir1 N1 11.1(11) . . . . ?
C49 N4 Ir1 N1 -167.9(8) . . . . ?
C53 N4 Ir1 N2 87.1(11) . . . . ?
C49 N4 Ir1 N2 -92.0(9) . . . . ?
C2 C1 N1 C5 -0.7(15) . . . . ?
C2 C1 N1 Ir1 -169.7(8) . . . . ?
C4 C5 N1 C1 1.8(15) . . . . ?
C6 C5 N1 C1 -177.5(9) . . . . ?
C4 C5 N1 Ir1 171.8(9) . . . . ?
C6 C5 N1 Ir1 -7.4(12) . . . . ?
C43 Ir1 N1 C1 -4.4(9) . . . . ?
C54 Ir1 N1 C1 175(3) . . . . ?
N3 Ir1 N1 C1 75.0(9) . . . . ?
N4 Ir1 N1 C1 -100.6(9) . . . . ?
N2 Ir1 N1 C1 174.1(9) . . . . ?
C43 Ir1 N1 C5 -173.6(8) . . . . ?
C54 Ir1 N1 C5 6(4) . . . . ?
N3 Ir1 N1 C5 -94.2(8) . . . . ?
N4 Ir1 N1 C5 90.2(8) . . . . ?
N2 Ir1 N1 C5 4.8(7) . . . . ?
C9 C10 N2 C6 0.8(17) . . . . ?
C9 C10 N2 Ir1 -178.1(8) . . . . ?
C7 C6 N2 C10 -0.4(17) . . . . ?
C5 C6 N2 C10 178.9(10) . . . . ?
C7 C6 N2 Ir1 178.6(9) . . . . ?
C5 C6 N2 Ir1 -2.1(12) . . . . ?
C43 Ir1 N2 C10 -165(4) . . . . ?
C54 Ir1 N2 C10 -2.2(10) . . . . ?
N3 Ir1 N2 C10 -97.3(9) . . . . ?
N4 Ir1 N2 C10 77.6(9) . . . . ?
N1 Ir1 N2 C10 177.6(10) . . . . ?
C43 Ir1 N2 C6 16(5) . . . . ?
C54 Ir1 N2 C6 178.8(8) . . . . ?
N3 Ir1 N2 C6 83.7(8) . . . . ?
N4 Ir1 N2 C6 -101.3(8) . . . . ?
N1 Ir1 N2 C6 -1.3(8) . . . . ?
C34 C33 C43 C37 2.7(16) . . . . ?
C34 C33 C43 Ir1 179.7(9) . . . . ?
C36 C37 C43 C33 -0.7(15) . . . . ?
C38 C37 C43 C33 -179.0(10) . . . . ?
C36 C37 C43 Ir1 -178.2(8) . . . . ?
C38 C37 C43 Ir1 3.5(12) . . . . ?
C54 Ir1 C43 C33 85.5(10) . . . . ?
N3 Ir1 C43 C33 179.9(10) . . . . ?
N4 Ir1 C43 C33 5.5(10) . . . . ?
N1 Ir1 C43 C33 -94.6(10) . . . . ?
N2 Ir1 C43 C33 -112(5) . . . . ?
C54 Ir1 C43 C37 -97.4(8) . . . . ?
N3 Ir1 C43 C37 -3.0(7) . . . . ?
N4 Ir1 C43 C37 -177.5(7) . . . . ?
N1 Ir1 C43 C37 82.5(8) . . . . ?
N2 Ir1 C43 C37 65(5) . . . . ?
C45 C44 C54 C48 0.7(19) . . . . ?
C45 C44 C54 Ir1 172.9(10) . . . . ?
C47 C48 C54 C44 -1.1(17) . . . . ?
C49 C48 C54 C44 -178.3(11) . . . . ?
C47 C48 C54 Ir1 -174.4(9) . . . . ?
C49 C48 C54 Ir1 8.3(13) . . . . ?
C43 Ir1 C54 C44 85.2(11) . . . . ?
N3 Ir1 C54 C44 5.4(11) . . . . ?
N4 Ir1 C54 C44 -179.7(12) . . . . ?
N1 Ir1 C54 C44 -95(4) . . . . ?
N2 Ir1 C54 C44 -93.3(11) . . . . ?
C43 Ir1 C54 C48 -102.4(8) . . . . ?
N3 Ir1 C54 C48 177.8(8) . . . . ?
N4 Ir1 C54 C48 -7.3(8) . . . . ?
N1 Ir1 C54 C48 78(4) . . . . ?
N2 Ir1 C54 C48 79.2(8) . . . . ?
C61 Cl3 C61 Cl3 0.000(2) 2_565 . . 2_565 ?
C61 Cl3 C61 Cl2 -177(4) 2_565 . . . ?
C62 Cl5 C62 Cl5 0.000(5) 2_766 . . 2_766 ?
C62 Cl5 C62 Cl4 -178(7) 2_766 . . . ?
Cl5 Cl5 C62 Cl4 -178(7) 2_766 . . . ?
Cl5 Cl5 C62 C62 0.00(4) 2_766 . . 2_766 ?
